data_1516348
loop_
_publ_author_name
'Nelyubina, Yulia V.'
'Antipin, Mikhail Yu'
'Lyssenko, Konstantin A.'

_publ_section_title
;
 Hydrogen bonds between zwitterions: intermediate between classical and
 charge-assisted ones. A case study.
;
_journal_issue 15
_journal_name_full 'The journal of physical chemistry. A'
_journal_page_first 3615
_journal_page_last 3620
_journal_paper_doi 10.1021/jp809898g
_journal_volume 113
_journal_year 2009
_chemical_absolute_configuration unknown
_chemical_formula_moiety 'C9 H9 N O4'
_chemical_formula_sum 'C9 H9 N O4'
_chemical_formula_weight 195.17
_chemical_name_systematic
; 
 ? 
;
_space_group_IT_number 19
_symmetry_cell_setting orthorhombic
_symmetry_space_group_name_Hall 'P 2ac 2ab'
_symmetry_space_group_name_H-M 'P 21 21 21'
_atom_sites_solution_hydrogens difmap
_atom_sites_solution_primary direct
_atom_sites_solution_secondary difmap
_audit_creation_method SHELXL-97
_cell_angle_alpha 90.00
_cell_angle_beta 90.00
_cell_angle_gamma 90.00
_cell_formula_units_Z 4
_cell_length_a 7.6786(2)
_cell_length_b 7.7348(2)
_cell_length_c 14.8561(4)
_cell_measurement_reflns_used 548
_cell_measurement_temperature 100(2)
_cell_measurement_theta_max 30
_cell_measurement_theta_min 3
_cell_volume 882.34(4)
_computing_cell_refinement 'APEX2 (Bruker, 2005)'
_computing_data_collection 'APEX2 (Bruker, 2005)'
_computing_data_reduction 'APEX2 (Bruker, 2005)'
_computing_molecular_graphics 'SHELXTL ver. 5.1 (Sheldrick, 1998b)'
_computing_publication_material 'SHELXTL ver. 5.1 (Sheldrick, 1998b)'
_computing_structure_refinement 'SHELXTL ver. 5.1 (Sheldrick, 1998b)'
_computing_structure_solution 'SHELXTL ver. 5.1 (Sheldrick, 1998b)'
_diffrn_ambient_temperature 100(2)
_diffrn_measured_fraction_theta_full 0.999
_diffrn_measured_fraction_theta_max 0.999
_diffrn_measurement_device_type 'Bruker SMART APEX2 CCD area detector'
_diffrn_measurement_method 'phi and omega scans'
_diffrn_radiation_monochromator graphite
_diffrn_radiation_source 'fine-focus sealed tube'
_diffrn_radiation_type MoK\a
_diffrn_radiation_wavelength 0.71073
_diffrn_reflns_av_R_equivalents 0.0405
_diffrn_reflns_av_sigmaI/netI 0.0145
_diffrn_reflns_limit_h_max 17
_diffrn_reflns_limit_h_min -17
_diffrn_reflns_limit_k_max 16
_diffrn_reflns_limit_k_min -17
_diffrn_reflns_limit_l_max 33
_diffrn_reflns_limit_l_min -33
_diffrn_reflns_number 86562
_diffrn_reflns_theta_full 52.49
_diffrn_reflns_theta_max 52.49
_diffrn_reflns_theta_min 2.74
_exptl_absorpt_coefficient_mu 0.117
_exptl_absorpt_correction_T_max 0.986
_exptl_absorpt_correction_T_min 0.973
_exptl_absorpt_correction_type multi-scan
_exptl_absorpt_process_details 'APEX2 (Bruker, 2005)'
_exptl_crystal_colour colorless
_exptl_crystal_density_diffrn 1.469
_exptl_crystal_density_method 'not measured'
_exptl_crystal_description prism
_exptl_crystal_F_000 408
_exptl_crystal_size_max 0.25
_exptl_crystal_size_mid 0.20
_exptl_crystal_size_min 0.15
_refine_diff_density_max 0.477
_refine_diff_density_min -0.263
_refine_diff_density_rms 0.064
_refine_ls_abs_structure_details 'Flack H D (1983), Acta Cryst. A39, 876-881'
_refine_ls_abs_structure_Flack -0.1(3)
_refine_ls_extinction_method none
_refine_ls_goodness_of_fit_ref 1.001
_refine_ls_hydrogen_treatment refall
_refine_ls_matrix_type full
_refine_ls_number_parameters 163
_refine_ls_number_reflns 5685
_refine_ls_number_restraints 0
_refine_ls_restrained_S_all 1.001
_refine_ls_R_factor_all 0.0335
_refine_ls_R_factor_gt 0.0298
_refine_ls_shift/su_max 0.001
_refine_ls_shift/su_mean 0.000
_refine_ls_structure_factor_coef Fsqd
_refine_ls_weighting_details 'calc w=1/[\s^2^(Fo^2^)+(0.0636P)^2^+0.0068P] where P=(Fo^2^+2Fc^2^)/3'
_refine_ls_weighting_scheme calc
_refine_ls_wR_factor_gt 0.0803
_refine_ls_wR_factor_ref 0.0836
_reflns_number_gt 5287
_reflns_number_total 5685
_reflns_threshold_expression I>2/s(I)
_cod_data_source_file jp809898g_si_001.cif
_cod_data_source_block a
_cod_depositor_comments
;
The following automatic conversions were performed:

'_symmetry_cell_setting' value 'Orthorhombic' changed to
'orthorhombic' according to
/usr/data/users/saulius/automatic-downloads/retrospective/ACS/lib/dictionaries/cif_core.dic
dictionary named 'cif_core.dic' version 2.4.2 from 2011-04-26.

Automatic conversion script
Id: cif_fix_values 2281 2013-09-26 08:29:07Z andrius 
;
_cod_database_code 1516348

loop_
_symmetry_equiv_pos_as_xyz
'x, y, z'
'-x+1/2, -y, z+1/2'
'-x, y+1/2, -z+1/2'
'x+1/2, -y+1/2, -z'

loop_
_atom_site_label
_atom_site_type_symbol
_atom_site_fract_x
_atom_site_fract_y
_atom_site_fract_z
_atom_site_U_iso_or_equiv
_atom_site_adp_type
_atom_site_occupancy
_atom_site_symmetry_multiplicity
_atom_site_calc_flag
O1 O 0.18810(5) 0.08449(4) 0.91621(3) 0.01682(5) Uani 1 1 d
O2 O -0.09841(5) 0.14237(5) 0.90916(2) 0.01488(5) Uani 1 1 d
O3 O 0.05355(6) 0.71770(5) 0.83147(2) 0.01691(5) Uani 1 1 d
O4 O 0.12695(6) 0.78374(4) 0.97365(3) 0.01841(6) Uani 1 1 d
N1 N 0.27087(4) 0.38051(4) 0.824670(19) 0.01002(4) Uani 1 1 d
C1 C 0.09378(5) 0.36336(5) 0.86386(2) 0.00997(4) Uani 1 1 d
C2 C 0.06762(5) 0.49101(5) 0.94113(3) 0.01142(5) Uani 1 1 d
C3 C 0.05755(5) 0.17830(5) 0.89832(2) 0.01095(4) Uani 1 1 d
C4 C 0.08187(5) 0.67668(5) 0.90954(3) 0.01180(5) Uani 1 1 d
C5 C 0.28780(6) 0.40223(7) 0.73504(3) 0.01535(6) Uani 1 1 d
C6 C 0.45159(7) 0.41215(10) 0.69676(3) 0.02152(9) Uani 1 1 d
C7 C 0.59852(6) 0.40019(9) 0.75093(4) 0.02007(8) Uani 1 1 d
C8 C 0.57728(6) 0.37873(9) 0.84321(4) 0.01921(8) Uani 1 1 d
C9 C 0.41167(5) 0.36955(7) 0.87882(3) 0.01501(6) Uani 1 1 d
H4O H 0.145(2) 0.891(3) 0.9464(11) 0.036(4) Uiso 1 1 d
H1 H 0.0185(18) 0.3885(19) 0.8183(8) 0.019(3) Uiso 1 1 d
H2A H 0.157(2) 0.467(2) 0.9918(10) 0.026(3) Uiso 1 1 d
H2B H -0.055(2) 0.471(2) 0.9677(10) 0.029(3) Uiso 1 1 d
H5 H 0.186(2) 0.408(2) 0.7062(10) 0.025(3) Uiso 1 1 d
H6 H 0.471(3) 0.425(3) 0.6320(11) 0.040(4) Uiso 1 1 d
H7 H 0.717(2) 0.416(2) 0.7243(8) 0.021(3) Uiso 1 1 d
H8 H 0.678(3) 0.365(3) 0.8809(11) 0.042(4) Uiso 1 1 d
H9 H 0.390(2) 0.354(2) 0.9350(10) 0.029(3) Uiso 1 1 d

loop_
_atom_site_aniso_label
_atom_site_aniso_U_11
_atom_site_aniso_U_22
_atom_site_aniso_U_33
_atom_site_aniso_U_23
_atom_site_aniso_U_13
_atom_site_aniso_U_12
O1 0.01567(11) 0.00936(9) 0.02544(14) 0.00260(9) 0.00054(10) 0.00102(8)
O2 0.01328(9) 0.01546(10) 0.01591(10) 0.00163(8) 0.00129(8) -0.00362(8)
O3 0.02395(14) 0.01339(10) 0.01338(10) 0.00302(8) -0.00126(10) 0.00146(10)
O4 0.02956(18) 0.00946(9) 0.01621(11) -0.00034(8) -0.00324(11) -0.00163(10)
N1 0.01042(8) 0.01074(8) 0.00888(8) 0.00104(6) 0.00029(6) 0.00016(7)
C1 0.01038(9) 0.00956(9) 0.00998(9) 0.00026(7) 0.00029(7) -0.00015(8)
C2 0.01417(11) 0.00894(9) 0.01114(10) 0.00034(7) 0.00173(8) 0.00011(9)
C3 0.01292(11) 0.00908(9) 0.01087(10) -0.00065(7) 0.00093(8) -0.00116(8)
C4 0.01365(11) 0.00910(9) 0.01265(10) 0.00092(8) 0.00051(9) 0.00076(8)
C5 0.01435(12) 0.02240(16) 0.00929(10) 0.00242(10) 0.00056(9) 0.00014(12)
C6 0.01781(16) 0.0345(3) 0.01223(13) 0.00400(15) 0.00450(12) 0.00117(17)
C7 0.01380(13) 0.0277(2) 0.01872(16) 0.00398(14) 0.00528(12) 0.00227(14)
C8 0.01118(12) 0.0289(2) 0.01750(14) 0.00471(15) 0.00038(10) 0.00122(13)
C9 0.01118(11) 0.02244(16) 0.01142(10) 0.00312(11) -0.00079(9) 0.00032(11)

loop_
_atom_type_symbol
_atom_type_description
_atom_type_scat_dispersion_real
_atom_type_scat_dispersion_imag
_atom_type_scat_source
C C 0.0033 0.0016 'International Tables Vol C Tables 4.2.6.8 and 6.1.1.4'
H H 0.0000 0.0000 'International Tables Vol C Tables 4.2.6.8 and 6.1.1.4'
N N 0.0061 0.0033 'International Tables Vol C Tables 4.2.6.8 and 6.1.1.4'
O O 0.0106 0.0060 'International Tables Vol C Tables 4.2.6.8 and 6.1.1.4'

loop_
_geom_angle_atom_site_label_1
_geom_angle_atom_site_label_2
_geom_angle_atom_site_label_3
_geom_angle
C4 O4 H4O 106.7(10)
C5 N1 C9 121.26(3)
C5 N1 C1 119.12(3)
C9 N1 C1 119.60(3)
N1 C1 C2 110.93(3)
N1 C1 C3 112.17(3)
C2 C1 C3 109.04(3)
N1 C1 H1 105.7(9)
C2 C1 H1 109.7(9)
C3 C1 H1 109.3(9)
C4 C2 C1 111.74(3)
C4 C2 H2A 110.5(9)
C1 C2 H2A 109.9(8)
C4 C2 H2B 108.9(9)
C1 C2 H2B 108.2(9)
H2A C2 H2B 107.5(12)
O2 C3 O1 127.53(4)
O2 C3 C1 115.12(4)
O1 C3 C1 117.26(3)
O3 C4 O4 125.00(4)
O3 C4 C2 121.84(4)
O4 C4 C2 113.16(3)
N1 C5 C6 120.06(4)
N1 C5 H5 113.3(10)
C6 C5 H5 126.6(10)
C5 C6 C7 119.80(4)
C5 C6 H6 123.2(11)
C7 C6 H6 117.0(11)
C6 C7 C8 118.94(4)
C6 C7 H7 120.2(7)
C8 C7 H7 120.7(7)
C9 C8 C7 119.51(4)
C9 C8 H8 120.7(10)
C7 C8 H8 119.7(10)
N1 C9 C8 120.43(4)
N1 C9 H9 115.6(11)
C8 C9 H9 124.0(11)

loop_
_geom_bond_atom_site_label_1
_geom_bond_atom_site_label_2
_geom_bond_distance
O1 C3 1.2657(5)
O2 C3 1.2399(5)
O3 C4 1.2218(5)
O4 C4 1.3088(5)
O4 H4O 0.94(2)
N1 C5 1.3483(5)
N1 C9 1.3503(5)
N1 C1 1.4852(5)
C1 C2 1.5274(5)
C1 C3 1.5454(5)
C1 H1 0.911(13)
C2 C4 1.5148(5)
C2 H2A 1.036(15)
C2 H2B 1.034(16)
C5 C6 1.3824(7)
C5 H5 0.891(15)
C6 C7 1.3889(8)
C6 H6 0.978(17)
C7 C8 1.3906(7)
C7 H7 1.003(15)
C8 C9 1.3791(6)
C8 H8 0.959(19)
C9 H9 0.860(14)

loop_
_geom_hbond_atom_site_label_D
_geom_hbond_atom_site_label_H
_geom_hbond_atom_site_label_A
_geom_hbond_site_symmetry_A
_geom_hbond_distance_DH
_geom_hbond_distance_HA
_geom_hbond_distance_DA
_geom_hbond_angle_DHA
O4 H4O O1 1_565 0.93(2) 1.60(2) 2.5219(5) 170.2(16)

loop_
_geom_torsion_atom_site_label_1
_geom_torsion_atom_site_label_2
_geom_torsion_atom_site_label_3
_geom_torsion_atom_site_label_4
_geom_torsion
C5 N1 C1 C2 -127.83(4)
C9 N1 C1 C2 53.91(5)
C5 N1 C1 C3 109.96(4)
C9 N1 C1 C3 -68.29(5)
N1 C1 C2 C4 62.20(4)
C3 C1 C2 C4 -173.79(3)
N1 C1 C3 O2 -161.49(3)
C2 C1 C3 O2 75.23(4)
N1 C1 C3 O1 21.78(5)
C2 C1 C3 O1 -101.50(4)
C1 C2 C4 O3 24.61(6)
C1 C2 C4 O4 -155.25(4)
C9 N1 C5 C6 0.59(7)
C1 N1 C5 C6 -177.64(5)
N1 C5 C6 C7 -0.19(9)
C5 C6 C7 C8 -0.14(10)
C6 C7 C8 C9 0.10(10)
C5 N1 C9 C8 -0.63(7)
C1 N1 C9 C8 177.58(5)
C7 C8 C9 N1 0.28(9)
